data_2202932
loop_
_publ_author_name
'Michael  L. Williams'
'Sue E. Boyd'
'Samuel P. C. Dunstan'
'Deborah  L. Slade'
'Peter C. Healy'

_publ_section_title
;
 Bromo[(diphenylphosphino-\k<i>P</i>)(diphenylphosphinoyl)methane]gold(I)
 acetonitrile solvate
;
_journal_issue 9
_journal_name_full 'Acta Crystallographica Section E'
_journal_page_first m768
_journal_page_last m770
_journal_paper_doi 10.1107/S1600536803017732
_journal_volume 59
_journal_year 2003
_chemical_formula_iupac '[Au Br (C25 H22 O P2)], C H3 C N'
_chemical_formula_moiety 'C25 H22 Au Br O P2, C2 H3 N'
_chemical_formula_sum 'C27 H25 Au Br N O P2'
_chemical_formula_weight 718.29
_chemical_name_common '(bis (diphenylphosphino)methane monoxide)gold(I) bromide'
_chemical_name_systematic
;
Bromo[(diphenylphosphino-\kP)(diphenylphosphinoyl)methane]gold(I)
acetonitrile solvate
;
_space_group_IT_number 14
_symmetry_cell_setting monoclinic
_symmetry_space_group_name_Hall '-P 2ybc'
_symmetry_space_group_name_H-M 'P 1 21/c 1'
_atom_sites_solution_hydrogens geom
_atom_sites_solution_primary direct
_atom_sites_solution_secondary difmap
_cell_angle_alpha 90
_cell_angle_beta 115.98(2)
_cell_angle_gamma 90
_cell_formula_units_Z 4
_cell_length_a 11.657(3)
_cell_length_b 22.436(17)
_cell_length_c 11.209(4)
_cell_measurement_reflns_used 25
_cell_measurement_temperature 295
_cell_measurement_theta_max 17.4
_cell_measurement_theta_min 12.5
_cell_volume 2635(2)
_computing_cell_refinement 'MSC/AFC7 Diffractometer Control Software for Windows'
_computing_data_collection
;
MSC/AFC7 Diffractometer Control Software for Windows
(Molecular Structure Corporation, 1999)
;
_computing_data_reduction 'TEXSAN for Windows (Molecular Structure Corporation, 1997-2001)'
_computing_molecular_graphics 'ORTEP-3 (Farrugia, 1997)'
_computing_publication_material 'TEXSAN for Windows and PLATON (Spek, 1980-2001)'
_computing_structure_refinement 'TEXSAN for Windows and SHELXL97 (Sheldrick, 1997)'
_computing_structure_solution 'TEXSAN for Windows'
_diffrn_ambient_temperature 295
_diffrn_measured_fraction_theta_full 0.999
_diffrn_measured_fraction_theta_max 0.999
_diffrn_measurement_device 'Rigaku AFC-7R'
_diffrn_measurement_method \w
_diffrn_radiation_monochromator graphite
_diffrn_radiation_source 'Rigaku rotating anode'
_diffrn_radiation_type 'Mo K\a'
_diffrn_radiation_wavelength 0.7107
_diffrn_reflns_av_R_equivalents 0.027
_diffrn_reflns_av_sigmaI/netI 0.045
_diffrn_reflns_limit_h_max 15
_diffrn_reflns_limit_h_min -13
_diffrn_reflns_limit_k_max 29
_diffrn_reflns_limit_k_min 0
_diffrn_reflns_limit_l_max 5
_diffrn_reflns_limit_l_min -14
_diffrn_reflns_number 6598
_diffrn_reflns_reduction_process ' ?'
_diffrn_reflns_theta_full 27.5
_diffrn_reflns_theta_max 27.5
_diffrn_reflns_theta_min 2.7
_diffrn_standards_decay_% 5.0
_diffrn_standards_interval_count 150
_diffrn_standards_number 3
_exptl_absorpt_coefficient_mu 7.241
_exptl_absorpt_correction_T_max 0.235
_exptl_absorpt_correction_T_min 0.135
_exptl_absorpt_correction_type psi-scan
_exptl_absorpt_process_details
;
(North, Phillips & Matthews, 1968)
;
_exptl_crystal_colour colorless
_exptl_crystal_density_diffrn 1.811
_exptl_crystal_density_method 'not measured'
_exptl_crystal_description prismatic
_exptl_crystal_F_000 1384
_exptl_crystal_size_max 0.30
_exptl_crystal_size_mid 0.30
_exptl_crystal_size_min 0.20
_refine_diff_density_max 1.05
_refine_diff_density_min -1.07
_refine_ls_extinction_coef 0.00103(10)
_refine_ls_extinction_expression FC^*^=KFC[1+0.001XFC^2^\L^3^/SIN(2\Q)]^-1/4^
_refine_ls_extinction_method SHELXL97
_refine_ls_goodness_of_fit_ref 1.02
_refine_ls_hydrogen_treatment noref
_refine_ls_matrix_type full
_refine_ls_number_parameters 299
_refine_ls_number_reflns 6045
_refine_ls_number_restraints 0
_refine_ls_restrained_S_all 1.02
_refine_ls_R_factor_all 0.056
_refine_ls_R_factor_gt 0.030
_refine_ls_shift/su_max 0.001
_refine_ls_shift/su_mean 0.000
_refine_ls_structure_factor_coef Fsqd
_refine_ls_weighting_details 'calc w = 1/[\s^2^(Fo^2^)+(0.0339P)^2^+2.0179P] where P = (Fo^2^+2Fc^2^)/3'
_refine_ls_weighting_scheme calc
_refine_ls_wR_factor_gt 0.072
_refine_ls_wR_factor_ref 0.079
_reflns_number_gt 4561
_reflns_number_total 6045
_reflns_threshold_expression I>2\s(I)
_cod_data_source_file tk6130.cif
_cod_data_source_block I
_cod_original_sg_symbol_H-M 'P 21/c'
_cod_database_code 2202932
_cod_database_fobs_code 2202932

loop_
_symmetry_equiv_pos_as_xyz
x,y,z
-x,1/2+y,1/2-z
-x,-y,-z
x,1/2-y,1/2+z

loop_
_atom_site_aniso_label
_atom_site_aniso_U_11
_atom_site_aniso_U_22
_atom_site_aniso_U_33
_atom_site_aniso_U_12
_atom_site_aniso_U_13
_atom_site_aniso_U_23
Au1 0.04160(10) 0.04350(10) 0.02640(10) -0.00760(10) 0.01290(10) -0.00520(10)
Br1 0.0873(4) 0.0667(4) 0.0301(3) -0.0218(3) 0.0217(3) -0.0120(3)
P1 0.0266(5) 0.0317(6) 0.0241(5) -0.0024(4) 0.0102(4) -0.0028(4)
P2 0.0277(5) 0.0290(6) 0.0204(5) -0.0016(4) 0.0110(4) 0.0001(4)
O1 0.0457(18) 0.047(2) 0.0189(14) -0.0025(15) 0.0150(13) 0.0015(14)
C1 0.0263(19) 0.028(2) 0.0225(19) 0.0009(16) 0.0095(16) -0.0008(17)
C111 0.0278(19) 0.030(2) 0.033(2) -0.0042(17) 0.0130(17) -0.0003(18)
C112 0.033(2) 0.071(4) 0.037(3) -0.002(2) 0.012(2) -0.001(3)
C113 0.032(3) 0.087(5) 0.070(4) 0.001(3) 0.019(3) 0.002(4)
C114 0.044(3) 0.060(4) 0.071(4) 0.004(3) 0.037(3) 0.006(3)
C115 0.053(3) 0.060(4) 0.057(3) -0.005(3) 0.037(3) -0.013(3)
C116 0.037(2) 0.056(3) 0.040(3) -0.007(2) 0.019(2) -0.015(2)
C121 0.029(2) 0.027(2) 0.032(2) -0.0006(17) 0.0149(17) 0.0007(18)
C122 0.048(3) 0.034(3) 0.042(3) 0.000(2) 0.013(2) -0.008(2)
C123 0.067(4) 0.033(3) 0.063(4) 0.007(3) 0.021(3) -0.005(3)
C124 0.069(4) 0.041(3) 0.059(4) 0.016(3) 0.022(3) 0.010(3)
C125 0.062(3) 0.051(3) 0.041(3) 0.004(3) 0.013(3) 0.005(3)
C126 0.047(3) 0.033(3) 0.028(2) 0.000(2) 0.009(2) -0.0035(19)
C211 0.035(2) 0.029(2) 0.025(2) -0.0051(18) 0.0124(17) -0.0002(17)
C212 0.044(3) 0.043(3) 0.036(3) -0.007(2) 0.019(2) -0.003(2)
C213 0.045(3) 0.048(3) 0.054(3) -0.017(2) 0.022(2) -0.002(3)
C214 0.066(4) 0.046(3) 0.043(3) -0.025(3) 0.015(3) -0.008(3)
C215 0.079(4) 0.044(3) 0.047(3) -0.010(3) 0.034(3) -0.013(3)
C216 0.052(3) 0.043(3) 0.047(3) -0.010(2) 0.030(2) -0.008(2)
C221 0.029(2) 0.035(2) 0.032(2) -0.0008(18) 0.0164(18) 0.0022(19)
C222 0.049(3) 0.041(3) 0.050(3) 0.007(2) 0.024(2) -0.002(2)
C223 0.078(4) 0.040(3) 0.091(5) 0.019(3) 0.048(4) 0.009(3)
C224 0.068(4) 0.071(5) 0.082(5) 0.041(4) 0.045(4) 0.039(4)
C225 0.053(3) 0.093(5) 0.046(3) 0.027(3) 0.019(3) 0.028(3)
C226 0.045(3) 0.055(3) 0.030(2) 0.008(2) 0.018(2) 0.006(2)
N1 0.145(8) 0.152(9) 0.099(6) -0.007(7) 0.055(6) -0.015(6)
C2 0.092(6) 0.098(7) 0.115(7) 0.002(5) 0.048(6) -0.009(6)
C3 0.101(6) 0.072(5) 0.098(6) 0.003(5) 0.064(5) 0.000(5)

loop_
_atom_site_label
_atom_site_fract_x
_atom_site_fract_y
_atom_site_fract_z
_atom_site_U_iso_or_equiv
_atom_site_thermal_displace_type
_atom_site_calc_flag
_atom_site_refinement_flags
_atom_site_occupancy
_atom_site_type_symbol
Au1 0.51548(2) 0.152060(10) 0.36269(2) 0.03790(10) Uani . . 1.000 Au
Br1 0.45026(7) 0.13005(3) 0.13186(5) 0.0628(2) Uani . . 1.000 Br
P1 0.57349(10) 0.17046(5) 0.57799(11) 0.0278(3) Uani . . 1.000 P
P2 0.80322(10) 0.24324(5) 0.59582(10) 0.0255(3) Uani . . 1.000 P
O1 0.7611(3) 0.24140(15) 0.4497(3) 0.0369(10) Uani . . 1.000 O
C1 0.6725(4) 0.23675(19) 0.6413(4) 0.0260(11) Uani . . 1.000 C
C111 0.4400(4) 0.1847(2) 0.6170(4) 0.0304(11) Uani . . 1.000 C
C112 0.3166(5) 0.1779(3) 0.5204(5) 0.0482(18) Uani . . 1.000 C
C113 0.2152(5) 0.1850(3) 0.5522(7) 0.064(2) Uani . . 1.000 C
C114 0.2365(5) 0.1990(3) 0.6787(6) 0.054(2) Uani . . 1.000 C
C115 0.3591(5) 0.2072(3) 0.7753(6) 0.0520(19) Uani . . 1.000 C
C116 0.4601(4) 0.2002(2) 0.7445(5) 0.0436(16) Uani . . 1.000 C
C121 0.6556(4) 0.10800(19) 0.6854(4) 0.0288(12) Uani . . 1.000 C
C122 0.6357(5) 0.0516(2) 0.6289(5) 0.0438(17) Uani . . 1.000 C
C123 0.6863(6) 0.0022(2) 0.7077(6) 0.057(2) Uani . . 1.000 C
C124 0.7597(6) 0.0085(3) 0.8415(6) 0.059(2) Uani . . 1.000 C
C125 0.7827(5) 0.0641(3) 0.8966(5) 0.0548(17) Uani . . 1.000 C
C126 0.7316(5) 0.1145(2) 0.8200(5) 0.0387(16) Uani . . 1.000 C
C211 0.8857(4) 0.31148(19) 0.6707(4) 0.0299(12) Uani . . 1.000 C
C212 0.9970(4) 0.3232(2) 0.6555(5) 0.0405(17) Uani . . 1.000 C
C213 1.0645(5) 0.3748(3) 0.7077(6) 0.0489(17) Uani . . 1.000 C
C214 1.0242(5) 0.4150(3) 0.7737(5) 0.0549(19) Uani . . 1.000 C
C215 0.9150(6) 0.4041(3) 0.7871(6) 0.0544(19) Uani . . 1.000 C
C216 0.8458(5) 0.3522(2) 0.7367(5) 0.0443(17) Uani . . 1.000 C
C221 0.9130(4) 0.1838(2) 0.6805(4) 0.0309(12) Uani . . 1.000 C
C222 0.9135(5) 0.1336(2) 0.6098(6) 0.0458(17) Uani . . 1.000 C
C223 0.9950(6) 0.0868(3) 0.6725(8) 0.066(2) Uani . . 1.000 C
C224 1.0770(6) 0.0912(3) 0.8036(7) 0.069(3) Uani . . 1.000 C
C225 1.0785(6) 0.1409(3) 0.8750(6) 0.065(2) Uani . . 1.000 C
C226 0.9966(5) 0.1877(3) 0.8146(5) 0.0428(16) Uani . . 1.000 C
N1 0.2404(10) 0.0100(5) 0.5836(9) 0.131(4) Uani . . 1.000 N
C2 0.4154(8) 0.0355(4) 0.8112(10) 0.101(4) Uani . . 1.000 C
C3 0.3168(9) 0.0220(4) 0.6819(10) 0.083(3) Uani . . 1.000 C
H11 0.61940 0.27080 0.60830 0.0310 Uiso . . 1.000 H
H12 0.70740 0.23610 0.73550 0.0310 Uiso . . 1.000 H
H112 0.30110 0.16840 0.43210 0.0580 Uiso . . 1.000 H
H113 0.13030 0.18020 0.48550 0.0760 Uiso . . 1.000 H
H114 0.16650 0.20290 0.70010 0.0650 Uiso . . 1.000 H
H115 0.37380 0.21770 0.86290 0.0620 Uiso . . 1.000 H
H116 0.54460 0.20610 0.81120 0.0520 Uiso . . 1.000 H
H122 0.58710 0.04710 0.53580 0.0520 Uiso . . 1.000 H
H123 0.67020 -0.03640 0.66910 0.0680 Uiso . . 1.000 H
H124 0.79430 -0.02570 0.89560 0.0700 Uiso . . 1.000 H
H125 0.83480 0.06830 0.98920 0.0650 Uiso . . 1.000 H
H126 0.74840 0.15300 0.85950 0.0470 Uiso . . 1.000 H
H212 1.02550 0.29570 0.60970 0.0480 Uiso . . 1.000 H
H213 1.14000 0.38270 0.69780 0.0590 Uiso . . 1.000 H
H214 1.07200 0.45030 0.81000 0.0660 Uiso . . 1.000 H
H215 0.88630 0.43220 0.83120 0.0650 Uiso . . 1.000 H
H216 0.77080 0.34480 0.74770 0.0530 Uiso . . 1.000 H
H222 0.85800 0.13120 0.51770 0.0550 Uiso . . 1.000 H
H223 0.99360 0.05180 0.62440 0.0790 Uiso . . 1.000 H
H224 1.13410 0.05930 0.84600 0.0840 Uiso . . 1.000 H
H225 1.13600 0.14320 0.96650 0.0780 Uiso . . 1.000 H
H226 0.99740 0.22220 0.86400 0.0510 Uiso . . 1.000 H
H21 0.38350 0.03040 0.87540 0.1210 Uiso . . 1.000 H
H22 0.48570 0.00940 0.83110 0.1210 Uiso . . 1.000 H
H23 0.44250 0.07560 0.81320 0.1210 Uiso . . 1.000 H

loop_
_atom_type_symbol
_atom_type_description
_atom_type_scat_dispersion_real
_atom_type_scat_dispersion_imag
_atom_type_scat_source
P P 0.1023 0.0942 'International Tables Vol C Tables 4.2.6.8 and 6.1.1.4'
O O 0.0106 0.0060 'International Tables Vol C Tables 4.2.6.8 and 6.1.1.4'
N N 0.0061 0.0033 'International Tables Vol C Tables 4.2.6.8 and 6.1.1.4'
Br Br -0.2901 2.4595 'International Tables Vol C Tables 4.2.6.8 and 6.1.1.4'
Au Au -2.0133 8.8022 'International Tables Vol C Tables 4.2.6.8 and 6.1.1.4'
H H 0.0000 0.0000 'International Tables Vol C Tables 4.2.6.8 and 6.1.1.4'
C C 0.0033 0.0016 'International Tables Vol C Tables 4.2.6.8 and 6.1.1.4'

loop_
_geom_angle_atom_site_label_1
_geom_angle_atom_site_label_2
_geom_angle_atom_site_label_3
_geom_angle
_geom_angle_publ_flag
Br1 Au1 P1 178.53(4) yes
Au1 P1 C1 114.21(15) yes
Au1 P1 C111 113.87(14) yes
Au1 P1 C121 113.16(14) yes
C1 P1 C111 103.0(2) yes
C1 P1 C121 108.1(2) yes
C111 P1 C121 103.5(2) yes
O1 P2 C1 113.2(2) yes
O1 P2 C211 112.7(2) yes
O1 P2 C221 112.0(2) yes
C1 P2 C211 106.2(2) yes
C1 P2 C221 106.4(2) yes
C211 P2 C221 105.8(2) yes
P1 C1 P2 115.0(2) yes
P2 C1 H11 108.09 no
P1 C1 H11 108.10 no
P1 C1 H12 108.02 no
P2 C1 H12 108.07 no
H11 C1 H12 109.48 no
P1 C111 C112 120.0(4) yes
P1 C111 C116 121.0(4) yes
C112 C111 C116 119.0(5) no
C111 C112 C113 120.0(5) no
C112 C113 C114 120.4(6) no
C113 C114 C115 120.1(6) no
C114 C115 C116 119.7(6) no
C111 C116 C115 120.7(5) no
P1 C121 C126 122.7(3) yes
P1 C121 C122 117.7(3) yes
C122 C121 C126 119.5(4) no
C121 C122 C123 120.1(5) no
C122 C123 C124 120.3(5) no
C123 C124 C125 119.6(6) no
C124 C125 C126 121.3(5) no
C121 C126 C125 119.1(4) no
N1 C3 C2 177.9(11) yes
P2 C211 C216 125.1(4) yes
C212 C211 C216 119.2(4) no
P2 C211 C212 115.7(3) yes
C111 C112 H112 120.02 no
C113 C112 H112 120.00 no
C211 C212 C213 119.4(5) no
C212 C213 C214 120.9(6) no
C114 C113 H113 119.78 no
C112 C113 H113 119.79 no
C113 C114 H114 119.87 no
C213 C214 C215 119.8(6) no
C115 C114 H114 120.00 no
C214 C215 C216 120.5(6) no
C114 C115 H115 120.11 no
C116 C115 H115 120.14 no
C111 C116 H116 119.66 no
C211 C216 C215 120.1(6) no
C115 C116 H116 119.60 no
P2 C221 C222 118.8(4) yes
C222 C221 C226 119.7(5) no
P2 C221 C226 121.5(4) yes
C221 C222 C223 120.2(6) no
C121 C122 H122 119.88 no
C123 C122 H122 120.03 no
C222 C223 C224 119.6(6) no
C124 C123 H123 119.80 no
C122 C123 H123 119.85 no
C125 C124 H124 120.28 no
C223 C224 C225 120.9(7) no
C123 C124 H124 120.11 no
C124 C125 H125 119.32 no
C126 C125 H125 119.42 no
C224 C225 C226 120.3(6) no
C221 C226 C225 119.3(6) no
C125 C126 H126 120.49 no
C121 C126 H126 120.44 no
C3 C2 H22 109.52 no
C3 C2 H23 109.57 no
H21 C2 H23 109.41 no
H22 C2 H23 109.51 no
H21 C2 H22 109.33 no
C3 C2 H21 109.50 no
C211 C212 H212 120.23 no
C213 C212 H212 120.33 no
C212 C213 H213 119.52 no
C214 C213 H213 119.54 no
C213 C214 H214 120.18 no
C215 C214 H214 120.06 no
C216 C215 H215 119.69 no
C214 C215 H215 119.76 no
C211 C216 H216 120.01 no
C215 C216 H216 119.86 no
C223 C222 H222 119.89 no
C221 C222 H222 119.92 no
C222 C223 H223 120.17 no
C224 C223 H223 120.19 no
C223 C224 H224 119.47 no
C225 C224 H224 119.63 no
C224 C225 H225 119.88 no
C226 C225 H225 119.85 no
C221 C226 H226 120.33 no
C225 C226 H226 120.40 no

loop_
_geom_bond_atom_site_label_1
_geom_bond_atom_site_label_2
_geom_bond_site_symmetry_1
_geom_bond_site_symmetry_2
_geom_bond_distance
_geom_bond_publ_flag
Au1 Br1 . . 2.4069(19) yes
Au1 P1 . . 2.241(2) yes
P1 C1 . . 1.825(5) yes
P1 C111 . . 1.820(5) yes
P1 C121 . . 1.822(5) yes
P2 O1 . . 1.490(3) yes
P2 C1 . . 1.812(5) yes
P2 C211 . . 1.807(5) yes
P2 C221 . . 1.804(5) yes
N1 C3 . . 1.105(14) yes
C1 H11 . . 0.9503 no
C1 H12 . . 0.9509 no
C111 C116 . . 1.387(7) no
C111 C112 . . 1.379(7) no
C112 C113 . . 1.385(9) no
C113 C114 . . 1.365(9) no
C114 C115 . . 1.376(9) no
C115 C116 . . 1.373(8) no
C121 C122 . . 1.388(6) no
C121 C126 . . 1.383(7) no
C122 C123 . . 1.378(7) no
C123 C124 . . 1.370(9) no
C124 C125 . . 1.365(9) no
C125 C126 . . 1.387(8) no
C2 C3 . . 1.433(14) no
C211 C216 . . 1.378(7) no
C211 C212 . . 1.405(7) no
C212 C213 . . 1.378(8) no
C112 H112 . . 0.9492 no
C113 H113 . . 0.9496 no
C213 C214 . . 1.373(9) no
C214 C215 . . 1.368(10) no
C114 H114 . . 0.9500 no
C115 H115 . . 0.9495 no
C215 C216 . . 1.388(8) no
C116 H116 . . 0.9495 no
C221 C226 . . 1.390(7) no
C221 C222 . . 1.379(7) no
C222 C223 . . 1.383(9) no
C122 H122 . . 0.9498 no
C223 C224 . . 1.361(11) no
C123 H123 . . 0.9494 no
C224 C225 . . 1.368(10) no
C124 H124 . . 0.9513 no
C225 C226 . . 1.381(9) no
C125 H125 . . 0.9502 no
C126 H126 . . 0.9511 no
C2 H21 . . 0.9506 no
C2 H23 . . 0.9505 no
C2 H22 . . 0.9508 no
C212 H212 . . 0.9508 no
C213 H213 . . 0.9507 no
C214 H214 . . 0.9511 no
C215 H215 . . 0.9480 no
C216 H216 . . 0.9495 no
C222 H222 . . 0.9498 no
C223 H223 . . 0.9486 no
C224 H224 . . 0.9508 no
C225 H225 . . 0.9495 no
C226 H226 . . 0.9494 no

loop_
_geom_contact_atom_site_label_1
_geom_contact_atom_site_label_2
_geom_contact_distance
_geom_contact_site_symmetry_2
_geom_contact_publ_flag
Au1 O1 3.274(4) . no
Au1 C123 4.063(6) 3_656 no
Au1 C115 3.562(7) 4_554 no
Au1 C116 3.523(5) 4_554 no
Au1 H122 2.9305 . no
Au1 H123 3.2969 3_656 no
Au1 H222 3.6197 . no
Au1 H112 2.9475 . no
Au1 H115 3.3570 4_554 no
Au1 H116 3.2784 4_554 no
Br1 H22 3.2011 3_656 no
Br1 H11 3.0597 4_554 no
O1 Au1 3.274(4) . no
O1 C1 3.183(6) 4_554 no
O1 H222 2.6862 . no
O1 H12 2.2571 4_554 no
O1 H116 2.5950 4_554 no
O1 H126 2.5547 4_554 no
N1 H215 2.7159 2_646 no
C1 O1 3.183(6) 4_555 no
C1 H126 2.8982 . no
C1 H116 2.9682 . no
C1 H216 2.7230 . no
C3 H215 3.0629 2_646 no
C115 Au1 3.562(7) 4_555 no
C116 C126 3.476(8) . no
C116 Au1 3.523(5) 4_555 no
C121 C222 3.510(9) . no
C121 C221 3.470(7) . no
C123 Au1 4.063(6) 3_656 no
C126 C226 3.522(9) . no
C126 C221 3.497(8) . no
C126 C116 3.476(8) . no
C212 C226 3.526(8) . no
C115 H23 3.0792 . no
C116 H23 2.9306 . no
C116 H12 3.0371 . no
C221 C126 3.497(8) . no
C221 C121 3.470(7) . no
C222 C121 3.510(9) . no
C126 H116 2.9659 . no
C226 C212 3.526(8) . no
C126 H12 2.8611 . no
C226 C126 3.522(9) . no
C211 H226 2.8161 . no
C213 H112 2.9657 4_655 no
C213 H125 3.0087 4_554 no
C214 H125 3.0027 4_554 no
C214 H113 3.0258 4_655 no
C215 H222 3.0421 4_555 no
C216 H12 3.0609 . no
C216 H11 3.0073 . no
C221 H114 2.8975 1_655 no
C221 H212 3.0926 . no
C222 H114 3.0862 1_655 no
C225 H114 2.9313 1_655 no
C226 H114 2.8130 1_655 no
H11 Br1 3.0597 4_555 no
H11 H216 2.4283 . no
H11 C216 3.0073 . no
H12 C126 2.8611 . no
H12 C116 3.0371 . no
H12 H126 2.2482 . no
H12 C216 3.0609 . no
H12 H116 2.4870 . no
H12 O1 2.2571 4_555 no
H12 H216 2.5346 . no
H22 Br1 3.2011 3_656 no
H23 C115 3.0792 . no
H23 C116 2.9306 . no
H112 Au1 2.9475 . no
H112 C213 2.9657 4_454 no
H113 C214 3.0258 4_454 no
H114 C222 3.0862 1_455 no
H114 C221 2.8975 1_455 no
H114 H212 2.5698 1_455 no
H114 C225 2.9313 1_455 no
H114 C226 2.8130 1_455 no
H115 Au1 3.3571 4_555 no
H116 H12 2.4870 . no
H116 H126 2.4959 . no
H116 Au1 3.2784 4_555 no
H116 C126 2.9659 . no
H116 C1 2.9682 . no
H116 O1 2.5950 4_555 no
H122 Au1 2.9305 . no
H123 Au1 3.2969 3_656 no
H124 H213 2.5707 2_746 no
H125 C214 3.0027 4_555 no
H125 C213 3.0087 4_555 no
H126 C1 2.8982 . no
H126 H12 2.2482 . no
H126 H116 2.4959 . no
H126 O1 2.5547 4_555 no
H212 H114 2.5698 1_655 no
H212 C221 3.0926 . no
H213 H124 2.5707 2_756 no
H215 C3 3.0629 2_656 no
H215 N1 2.7159 2_656 no
H216 H11 2.4283 . no
H216 H12 2.5346 . no
H216 C1 2.7230 . no
H222 C215 3.0421 4_554 no
H222 Au1 3.6197 . no
H222 O1 2.6862 . no
H226 C211 2.8161 . no

loop_
_geom_hbond_atom_site_label_D
_geom_hbond_atom_site_label_H
_geom_hbond_atom_site_label_A
_geom_hbond_site_symmetry_A
_geom_hbond_distance_DH
_geom_hbond_distance_HA
_geom_hbond_distance_DA
_geom_hbond_angle_DHA
_geom_hbond_publ_flag
C1 H12 O1 4_555 0.95 2.26 3.183(6) 164 no
C116 H116 O1 4_555 0.95 2.60 3.500(7) 159 no
C126 H126 O1 4_555 0.95 2.55 3.499(6) 172 no

loop_
_geom_torsion_atom_site_label_1
_geom_torsion_atom_site_label_2
_geom_torsion_atom_site_label_3
_geom_torsion_atom_site_label_4
_geom_torsion
_geom_torsion_publ_flag
Au1 P1 C1 P2 -46.7(3) no
C111 P1 C1 P2 -170.7(2) no
C121 P1 C1 P2 80.2(3) no
Au1 P1 C111 C112 6.2(5) no
Au1 P1 C111 C116 -176.3(3) no
C1 P1 C111 C112 130.5(4) no
C1 P1 C111 C116 -52.0(4) no
C121 P1 C111 C112 -117.0(4) no
C121 P1 C111 C116 60.5(4) no
Au1 P1 C121 C122 -22.2(5) no
Au1 P1 C121 C126 160.4(4) no
C1 P1 C121 C122 -149.7(4) no
C1 P1 C121 C126 32.9(5) no
C111 P1 C121 C122 101.5(4) no
C111 P1 C121 C126 -75.9(5) no
O1 P2 C1 P1 56.1(3) no
C211 P2 C1 P1 -179.7(2) no
C221 P2 C1 P1 -67.3(3) no
O1 P2 C211 C212 -59.8(4) no
O1 P2 C211 C216 118.5(4) no
C1 P2 C211 C212 175.7(3) no
C1 P2 C211 C216 -6.0(4) no
C221 P2 C211 C212 62.9(4) no
C221 P2 C211 C216 -118.9(4) no
O1 P2 C221 C222 -22.1(5) no
O1 P2 C221 C226 157.7(4) no
C1 P2 C221 C222 102.1(5) no
C1 P2 C221 C226 -78.1(5) no
C211 P2 C221 C222 -145.3(4) no
C211 P2 C221 C226 34.6(5) no
P2 C211 C212 C213 178.9(4) no
P1 C111 C112 H112 -4.22 no
C116 C111 C112 H112 178.24 no
P1 C111 C116 H116 4.26 no
C216 C211 C212 C213 0.5(7) no
P2 C211 C216 C215 -178.1(4) no
C212 C211 C216 C215 0.1(7) no
C112 C111 C116 H116 -178.23 no
C211 C212 C213 C214 -0.3(8) no
H112 C112 C113 H113 0.21 no
C111 C112 C113 H113 -179.86 no
H112 C112 C113 C114 -179.62 no
H113 C113 C114 H114 1.59 no
H113 C113 C114 C115 -178.70 no
C212 C213 C214 C215 -0.6(9) no
C112 C113 C114 H114 -178.58 no
H114 C114 C115 C116 178.55 no
C113 C114 C115 H115 178.78 no
C213 C214 C215 C216 1.2(9) no
H114 C114 C115 H115 -1.52 no
C114 C115 C116 H116 179.65 no
H115 C115 C116 C111 179.81 no
H115 C115 C116 H116 -0.29 no
C214 C215 C216 C211 -1.0(8) no
C126 C121 C122 H122 -176.85 no
P1 C121 C126 H126 -4.83 no
P1 C121 C122 H122 5.71 no
P2 C221 C222 C223 -178.8(5) no
C226 C221 C222 C223 1.3(9) no
P2 C221 C226 C225 179.8(5) no
C222 C221 C226 C225 -0.3(9) no
C122 C121 C126 H126 177.86 no
C221 C222 C223 C224 -1.7(11) no
C121 C122 C123 H123 177.98 no
H122 C122 C123 C124 178.03 no
H122 C122 C123 H123 -1.99 no
H123 C123 C124 C125 179.96 no
H123 C123 C124 H124 -0.12 no
C222 C223 C224 C225 1.1(12) no
C122 C123 C124 H124 179.86 no
C223 C224 C225 C226 -0.2(11) no
H124 C124 C125 H125 1.09 no
C123 C124 C125 H125 -178.98 no
H124 C124 C125 C126 -178.98 no
C224 C225 C226 C221 -0.2(10) no
C124 C125 C126 H126 -179.92 no
H125 C125 C126 C121 -179.82 no
H125 C125 C126 H126 0.02 no
